data_1576617
loop_
_publ_author_name
'Chen, Xiao-Bing'
'Pad&#xed;n, Dami&#xe1;n'
'Feringa, Ben L.'

_publ_section_title
;
 Stereoselective additions to alkenylphosphonium salts for the synthesis
 of P-stereogenic compounds.
;
_journal_issue 15
_journal_name_full 'Chemical science'
_journal_page_first 7575
_journal_page_last 7581
_journal_paper_doi 10.1039/d5sc09946c
_journal_volume 17
_journal_year 2026
_chemical_absolute_configuration rmad
_chemical_formula_moiety 'C44 H40 N O4 P'
_chemical_formula_sum 'C44 H40 N O4 P'
_chemical_formula_weight 677.74
_space_group_crystal_system tetragonal
_space_group_IT_number 78
_space_group_name_Hall 'P 4cw'
_space_group_name_H-M_alt 'P 43'
_atom_sites_solution_hydrogens geom
_atom_sites_solution_primary iterative
_audit_creation_date 2026-01-13
_audit_creation_method
;
Olex2 1.5
(compiled 2025.07.13 svn.rb7424aed for OlexSys, GUI svn.r7314)
;
_audit_update_record
;
2026-01-27 deposited with the CCDC.	2026-02-12 downloaded from the CCDC.
;
_cell_angle_alpha 90
_cell_angle_beta 90
_cell_angle_gamma 90
_cell_formula_units_Z 4
_cell_length_a 12.7645(3)
_cell_length_b 12.7645(3)
_cell_length_c 25.9354(10)
_cell_measurement_reflns_used 9959
_cell_measurement_temperature 100
_cell_measurement_theta_max 71.27
_cell_measurement_theta_min 3.46
_cell_volume 4225.7(2)
_computing_cell_refinement 'SAINT V8.40A (Bruker, 2019)'
_computing_data_reduction 'SAINT V8.40A (Bruker, 2019)'
_computing_molecular_graphics 'Olex2 1.5 (Dolomanov et al., 2009)'
_computing_publication_material 'Olex2 1.5 (Dolomanov et al., 2009)'
_computing_structure_refinement 'SHELXL 2025/1 (Sheldrick, 2015)'
_computing_structure_solution 'olex2.solve 1.5 (Bourhis et al., 2015)'
_diffrn_ambient_temperature 100
_diffrn_measured_fraction_theta_full 1.000
_diffrn_measured_fraction_theta_max 1.000
_diffrn_measurement_device_type 'Bruker APEX-II CCD'
_diffrn_measurement_method '\f and \w scans'
_diffrn_radiation_type CuK\a
_diffrn_radiation_wavelength 1.54178
_diffrn_reflns_av_R_equivalents 0.1166
_diffrn_reflns_av_unetI/netI 0.0394
_diffrn_reflns_Laue_measured_fraction_full 1.000
_diffrn_reflns_Laue_measured_fraction_max 1.000
_diffrn_reflns_limit_h_max 15
_diffrn_reflns_limit_h_min -15
_diffrn_reflns_limit_k_max 15
_diffrn_reflns_limit_k_min -15
_diffrn_reflns_limit_l_max 30
_diffrn_reflns_limit_l_min -31
_diffrn_reflns_number 154703
_diffrn_reflns_point_group_measured_fraction_full 0.999
_diffrn_reflns_point_group_measured_fraction_max 0.999
_diffrn_reflns_theta_full 67.679
_diffrn_reflns_theta_max 68.243
_diffrn_reflns_theta_min 3.462
_diffrn_source_current 1.0
_diffrn_source_power 0.05
_diffrn_source_voltage 50.0
_diffrn_standards_number 0
_exptl_absorpt_coefficient_mu 0.876
_exptl_absorpt_correction_T_max 0.7536
_exptl_absorpt_correction_T_min 0.6109
_exptl_absorpt_correction_type multi-scan
_exptl_absorpt_process_details
;
SADABS-2016/2 (Bruker,2016/2) was used for absorption correction.
wR2(int) was 0.1543 before and 0.1199 after correction.
The Ratio of minimum to maximum transmission is 0.8106.
The \l/2 correction factor is Not present.
;
_exptl_crystal_colour colourless
_exptl_crystal_colour_primary colourless
_exptl_crystal_density_diffrn 1.065
_exptl_crystal_description plate
_exptl_crystal_F_000 1432
_exptl_crystal_size_max 0.443
_exptl_crystal_size_mid 0.068
_exptl_crystal_size_min 0.053
_refine_diff_density_max 0.213
_refine_diff_density_min -0.499
_refine_diff_density_rms 0.074
_refine_ls_abs_structure_details
;
 Flack x determined using 3230 quotients [(I+)-(I-)]/[(I+)+(I-)]
 (Parsons, Flack and Wagner, Acta Cryst. B69 (2013) 249-259).
;
_refine_ls_abs_structure_Flack 0.084(11)
_refine_ls_extinction_method none
_refine_ls_goodness_of_fit_ref 1.078
_refine_ls_hydrogen_treatment constr
_refine_ls_matrix_type full
_refine_ls_number_parameters 455
_refine_ls_number_reflns 7740
_refine_ls_number_restraints 1
_refine_ls_restrained_S_all 1.078
_refine_ls_R_factor_all 0.0588
_refine_ls_R_factor_gt 0.0547
_refine_ls_shift/su_max 0.003
_refine_ls_shift/su_mean 0.000
_refine_ls_structure_factor_coef Fsqd
_refine_ls_weighting_details 'w=1/[\s^2^(Fo^2^)+(0.1001P)^2^+0.7187P] where P=(Fo^2^+2Fc^2^)/3'
_refine_ls_weighting_scheme calc
_refine_ls_wR_factor_gt 0.1423
_refine_ls_wR_factor_ref 0.1462
_reflns_Friedel_coverage 0.950
_reflns_Friedel_fraction_full 0.997
_reflns_Friedel_fraction_max 0.997
_reflns_number_gt 7116
_reflns_number_total 7740
_reflns_threshold_expression 'I > 2\s(I)'
_cod_data_source_file d5sc09946c2.cif
_cod_data_source_block cu_cns_xb_0804_0m_a
_cod_depositor_comments 'Adding full bibliography for 1576617.cif.'
_cod_original_cell_volume 4225.7(3)
_cod_database_code 1576617
_shelx_shelxl_version_number 2025/1
_shelx_space_group_comment
;
The symmetry employed for this shelxl refinement is uniquely defined
by the following loop, which should always be used as a source of
symmetry information in preference to the above space-group names.
They are only intended as comments.
;
_shelx_estimated_absorpt_t_max 0.955
_shelx_estimated_absorpt_t_min 0.698
_olex2_refinement_description
;
1. Fixed Uiso
 At 1.2 times of:
  All C(H) groups, All C(H,H) groups
 At 1.5 times of:
  All C(H,H,H) groups, All O(H) groups
2.a Ternary CH refined with riding coordinates:
 C31(H31), C21(H21)
2.b Secondary CH2 refined with riding coordinates:
 C30(H30A,H30B)
2.c Aromatic/amide H refined with riding coordinates:
 C14(H14), C19(H19), C40(H40), C2(H2), C13(H13), C33(H33), C18(H18), C16(H16),
 C8(H8), C17(H17), C29(H29), C34(H34), C25(H25), C44(H44), C38(H38), C3(H3),
 C26(H26), C5(H5), C37(H37), C41(H41), C42(H42), C6(H6), C43(H43), C7(H7),
 C28(H28), C27(H27)
2.d Idealised Me refined as rotating group:
 C22(H22A,H22B,H22C), C23(H23A,H23B,H23C), C36(H36A,H36B,H36C)
2.e Idealised tetrahedral OH refined as rotating group:
 O1(H1)
;
_smtbx_masks_void_probe_radius 1.2
_smtbx_masks_void_truncation_radius 1.2
_olex2_submission_special_instructions 'No special instructions were received'

loop_
_space_group_symop_operation_xyz
'x, y, z'
'-y, x, z+3/4'
'-x, -y, z+1/2'
'y, -x, z+1/4'

loop_
_atom_site_label
_atom_site_type_symbol
_atom_site_fract_x
_atom_site_fract_y
_atom_site_fract_z
_atom_site_U_iso_or_equiv
_atom_site_adp_type
_atom_site_occupancy
_atom_site_site_symmetry_order
_atom_site_calc_flag
_atom_site_refinement_flags_posn
_atom_site_refinement_flags_adp
_atom_site_refinement_flags_occupancy
_atom_site_disorder_assembly
_atom_site_disorder_group
P1 P 0.40105(7) 0.22872(7) 0.38962(4) 0.0277(2) Uani 1 1 d . . . . .
O1 O 0.2718(2) 0.4584(2) 0.50628(10) 0.0336(6) Uani 1 1 d . . . . .
H1 H 0.268393 0.477377 0.537246 0.050 Uiso 1 1 calc R U . . .
O3 O 0.4887(2) 0.2641(2) 0.35646(10) 0.0299(6) Uani 1 1 d . . . . .
O2 O 0.2920(2) 0.28379(19) 0.37351(10) 0.0284(5) Uani 1 1 d . . . . .
O4 O 0.6545(3) 0.4839(3) 0.65167(13) 0.0502(8) Uani 1 1 d . . . . .
N1 N 0.3769(3) 0.1037(2) 0.38419(12) 0.0305(7) Uani 1 1 d . . . . .
C10 C 0.1572(3) 0.3900(3) 0.44276(14) 0.0277(7) Uani 1 1 d . . . . .
C1 C 0.1858(3) 0.3994(3) 0.49436(14) 0.0282(8) Uani 1 1 d . . . . .
C11 C 0.2171(3) 0.4462(3) 0.40211(14) 0.0276(7) Uani 1 1 d . . . . .
C14 C 0.3255(3) 0.5478(3) 0.32112(15) 0.0322(8) Uani 1 1 d . . . . .
H14 H 0.361370 0.581319 0.293601 0.039 Uiso 1 1 calc R U . . .
C15 C 0.2632(3) 0.6080(3) 0.35497(15) 0.0304(8) Uani 1 1 d . . . . .
C39 C 0.5665(3) 0.1361(3) 0.48171(16) 0.0330(8) Uani 1 1 d . . . . .
C20 C 0.2081(3) 0.5567(3) 0.39543(14) 0.0277(7) Uani 1 1 d . . . . .
C19 C 0.1440(3) 0.6178(3) 0.42847(16) 0.0339(8) Uani 1 1 d . . . . .
H19 H 0.106254 0.584752 0.455532 0.041 Uiso 1 1 calc R U . . .
C12 C 0.2819(3) 0.3925(3) 0.36827(15) 0.0277(7) Uani 1 1 d . . . . .
C40 C 0.5379(4) 0.0817(3) 0.52648(16) 0.0399(10) Uani 1 1 d . . . . .
H40 H 0.499387 0.116708 0.552654 0.048 Uiso 1 1 calc R U . . .
C2 C 0.1281(3) 0.3486(3) 0.53325(16) 0.0366(9) Uani 1 1 d . . . . .
H2 H 0.150268 0.353350 0.568147 0.044 Uiso 1 1 calc R U . . .
C13 C 0.3348(3) 0.4418(3) 0.32745(14) 0.0294(8) Uani 1 1 d . . . . .
H13 H 0.376626 0.401867 0.304401 0.035 Uiso 1 1 calc R U . . .
C31 C 0.5361(3) 0.2503(3) 0.47387(15) 0.0324(8) Uani 1 1 d . . . . .
H31 H 0.581246 0.277852 0.445440 0.039 Uiso 1 1 calc R U . . .
C33 C 0.4864(3) 0.3424(3) 0.55848(16) 0.0352(9) Uani 1 1 d . . . . .
H33 H 0.415403 0.322409 0.553594 0.042 Uiso 1 1 calc R U . . .
C18 C 0.1359(4) 0.7235(3) 0.42182(17) 0.0404(10) Uani 1 1 d . . . . .
H18 H 0.091304 0.763075 0.443765 0.048 Uiso 1 1 calc R U . . .
C16 C 0.2544(3) 0.7180(3) 0.34989(16) 0.0341(8) Uani 1 1 d . . . . .
H16 H 0.291833 0.752732 0.323230 0.041 Uiso 1 1 calc R U . . .
C8 C 0.0294(3) 0.3224(4) 0.37838(16) 0.0388(9) Uani 1 1 d . . . . .
H8 H 0.066716 0.355879 0.351326 0.047 Uiso 1 1 calc R U . . .
C35 C 0.6169(4) 0.4278(3) 0.60978(17) 0.0396(9) Uani 1 1 d . . . . .
C4 C 0.0057(3) 0.2830(3) 0.46971(16) 0.0379(9) Uani 1 1 d . . . . .
C32 C 0.5607(3) 0.3146(3) 0.52127(15) 0.0315(8) Uani 1 1 d . . . . .
C21 C 0.3914(3) 0.0515(3) 0.33317(15) 0.0326(8) Uani 1 1 d . . . . .
H21 H 0.434706 0.099835 0.311582 0.039 Uiso 1 1 calc R U . . .
C17 C 0.1934(4) 0.7751(3) 0.38245(18) 0.0416(10) Uani 1 1 d . . . . .
H17 H 0.189270 0.849003 0.378849 0.050 Uiso 1 1 calc R U . . .
C29 C 0.3522(4) -0.0292(3) 0.45131(17) 0.0436(10) Uani 1 1 d . . . . .
H29 H 0.422786 -0.050719 0.446438 0.052 Uiso 1 1 calc R U . . .
C24 C 0.3099(3) 0.0523(3) 0.42139(15) 0.0342(9) Uani 1 1 d . . . . .
C34 C 0.5139(4) 0.3990(3) 0.60279(17) 0.0378(9) Uani 1 1 d . . . . .
H34 H 0.462282 0.417200 0.627617 0.045 Uiso 1 1 calc R U . . .
C30 C 0.4204(3) 0.2623(3) 0.45565(15) 0.0329(8) Uani 1 1 d . . . . .
H30A H 0.398087 0.335804 0.461027 0.040 Uiso 1 1 calc R U . . .
H30B H 0.375177 0.217164 0.477279 0.040 Uiso 1 1 calc R U . . .
C9 C 0.0660(3) 0.3321(3) 0.43005(15) 0.0324(8) Uani 1 1 d . . . . .
C22 C 0.2882(4) 0.0375(4) 0.30559(17) 0.0404(10) Uani 1 1 d . . . . .
H22A H 0.241550 -0.006023 0.326601 0.061 Uiso 1 1 calc R U . . .
H22B H 0.300226 0.003375 0.272268 0.061 Uiso 1 1 calc R U . . .
H22C H 0.255755 0.106187 0.299981 0.061 Uiso 1 1 calc R U . . .
C23 C 0.4521(4) -0.0503(3) 0.33772(18) 0.0437(10) Uani 1 1 d . . . . .
H23A H 0.520696 -0.036454 0.353268 0.066 Uiso 1 1 calc R U . . .
H23B H 0.461778 -0.080787 0.303363 0.066 Uiso 1 1 calc R U . . .
H23C H 0.413057 -0.099492 0.359468 0.066 Uiso 1 1 calc R U . . .
C25 C 0.2060(4) 0.0818(3) 0.42772(18) 0.0443(11) Uani 1 1 d . . . . .
H25 H 0.177065 0.135699 0.406888 0.053 Uiso 1 1 calc R U . . .
C44 C 0.6226(4) 0.0827(3) 0.44464(18) 0.0411(10) Uani 1 1 d . . . . .
H44 H 0.640604 0.117476 0.413497 0.049 Uiso 1 1 calc R U . . .
C38 C 0.6655(3) 0.3464(4) 0.52945(19) 0.0435(10) Uani 1 1 d . . . . .
H38 H 0.717600 0.329741 0.504586 0.052 Uiso 1 1 calc R U . . .
C3 C 0.0403(4) 0.2925(3) 0.52096(18) 0.0410(10) Uani 1 1 d . . . . .
H3 H 0.001797 0.259186 0.547672 0.049 Uiso 1 1 calc R U . . .
C36 C 0.5781(4) 0.5196(4) 0.68792(18) 0.0503(12) Uani 1 1 d . . . . .
H36A H 0.521327 0.555376 0.669545 0.075 Uiso 1 1 calc R U . . .
H36B H 0.610994 0.568417 0.712191 0.075 Uiso 1 1 calc R U . . .
H36C H 0.549611 0.459633 0.706871 0.075 Uiso 1 1 calc R U . . .
C26 C 0.1438(4) 0.0318(4) 0.4649(2) 0.0551(13) Uani 1 1 d . . . . .
H26 H 0.072556 0.051371 0.469309 0.066 Uiso 1 1 calc R U . . .
C5 C -0.0844(4) 0.2257(4) 0.4570(2) 0.0469(11) Uani 1 1 d . . . . .
H5 H -0.123276 0.191835 0.483449 0.056 Uiso 1 1 calc R U . . .
C37 C 0.6929(4) 0.4015(4) 0.5733(2) 0.0462(10) Uani 1 1 d . . . . .
H37 H 0.763762 0.421587 0.578577 0.055 Uiso 1 1 calc R U . . .
C41 C 0.5649(4) -0.0221(4) 0.53310(19) 0.0521(12) Uani 1 1 d . . . . .
H41 H 0.542451 -0.058835 0.562993 0.063 Uiso 1 1 calc R U . . .
C42 C 0.6254(5) -0.0734(4) 0.4958(2) 0.0578(14) Uani 1 1 d . . . . .
H42 H 0.646535 -0.143976 0.501064 0.069 Uiso 1 1 calc R U . . .
C6 C -0.1169(4) 0.2183(5) 0.4067(2) 0.0561(13) Uani 1 1 d . . . . .
H6 H -0.179059 0.180879 0.398535 0.067 Uiso 1 1 calc R U . . .
C43 C 0.6538(4) -0.0223(4) 0.4518(2) 0.0539(13) Uani 1 1 d . . . . .
H43 H 0.694318 -0.056962 0.426275 0.065 Uiso 1 1 calc R U . . .
C7 C -0.0578(4) 0.2663(4) 0.3671(2) 0.0508(12) Uani 1 1 d . . . . .
H7 H -0.079439 0.259164 0.332240 0.061 Uiso 1 1 calc R U . . .
C28 C 0.2895(5) -0.0782(4) 0.4883(2) 0.0570(14) Uani 1 1 d . . . . .
H28 H 0.317373 -0.133433 0.508627 0.068 Uiso 1 1 calc R U . . .
C27 C 0.1874(5) -0.0467(4) 0.4953(2) 0.0582(15) Uani 1 1 d . . . . .
H27 H 0.146130 -0.079096 0.521265 0.070 Uiso 1 1 calc R U . . .

loop_
_atom_site_aniso_label
_atom_site_aniso_U_11
_atom_site_aniso_U_22
_atom_site_aniso_U_33
_atom_site_aniso_U_23
_atom_site_aniso_U_13
_atom_site_aniso_U_12
P1 0.0306(5) 0.0280(5) 0.0244(4) 0.0009(3) 0.0020(4) 0.0008(4)
O1 0.0379(15) 0.0362(15) 0.0268(13) -0.0032(11) -0.0029(11) -0.0028(11)
O3 0.0319(13) 0.0303(13) 0.0274(13) 0.0012(10) 0.0054(10) -0.0006(10)
O2 0.0314(13) 0.0242(12) 0.0296(13) 0.0033(10) 0.0003(10) 0.0013(10)
O4 0.0562(19) 0.0461(18) 0.0483(19) -0.0127(14) -0.0214(15) 0.0005(15)
N1 0.0412(18) 0.0253(15) 0.0251(16) -0.0019(12) 0.0013(13) -0.0014(13)
C10 0.0291(18) 0.0294(18) 0.0248(17) -0.0014(14) 0.0027(14) -0.0022(14)
C1 0.0290(18) 0.0274(18) 0.0281(19) 0.0017(14) 0.0024(14) 0.0002(14)
C11 0.0279(17) 0.0275(18) 0.0274(19) 0.0008(14) 0.0013(14) -0.0005(14)
C14 0.0319(19) 0.034(2) 0.031(2) 0.0006(15) 0.0051(16) -0.0019(15)
C15 0.0309(18) 0.0317(19) 0.0286(18) 0.0015(15) 0.0011(15) -0.0017(15)
C39 0.035(2) 0.035(2) 0.0293(19) 0.0018(16) 0.0018(16) 0.0055(16)
C20 0.0294(17) 0.0278(17) 0.0259(19) -0.0009(14) 0.0001(14) -0.0049(14)
C19 0.038(2) 0.033(2) 0.030(2) 0.0001(16) 0.0035(16) 0.0013(16)
C12 0.0316(18) 0.0263(17) 0.0253(18) -0.0015(14) -0.0019(14) 0.0011(14)
C40 0.051(2) 0.039(2) 0.030(2) 0.0038(17) 0.0043(18) 0.0119(19)
C2 0.047(2) 0.034(2) 0.029(2) 0.0000(16) 0.0054(17) -0.0060(17)
C13 0.0309(18) 0.0325(19) 0.0250(18) 0.0060(15) 0.0013(14) 0.0009(15)
C31 0.0294(19) 0.036(2) 0.032(2) 0.0011(16) 0.0030(15) -0.0002(15)
C33 0.034(2) 0.039(2) 0.033(2) 0.0015(17) -0.0019(16) 0.0030(17)
C18 0.055(3) 0.027(2) 0.039(2) 0.0006(16) 0.013(2) -0.0039(18)
C16 0.040(2) 0.0270(19) 0.035(2) 0.0006(16) 0.0039(17) -0.0030(15)
C8 0.035(2) 0.051(2) 0.031(2) -0.0022(17) 0.0010(16) -0.0072(18)
C35 0.052(2) 0.031(2) 0.036(2) -0.0034(17) -0.0144(19) 0.0001(17)
C4 0.044(2) 0.037(2) 0.032(2) -0.0020(16) 0.0115(17) -0.0093(18)
C32 0.0281(18) 0.038(2) 0.0283(19) 0.0023(16) -0.0008(14) -0.0030(16)
C21 0.042(2) 0.0283(19) 0.0275(19) -0.0017(15) 0.0063(16) 0.0015(16)
C17 0.056(3) 0.0290(19) 0.040(2) 0.0035(17) 0.010(2) -0.0002(18)
C29 0.063(3) 0.035(2) 0.033(2) 0.0036(17) -0.002(2) -0.007(2)
C24 0.046(2) 0.0283(19) 0.028(2) -0.0024(15) 0.0044(17) -0.0048(17)
C34 0.046(2) 0.034(2) 0.033(2) 0.0014(16) -0.0033(18) 0.0066(17)
C30 0.0321(19) 0.035(2) 0.032(2) 0.0047(16) 0.0028(16) 0.0015(15)
C9 0.033(2) 0.035(2) 0.030(2) -0.0032(16) 0.0053(15) -0.0050(16)
C22 0.046(2) 0.039(2) 0.036(2) -0.0021(17) -0.0040(18) -0.0058(18)
C23 0.057(3) 0.030(2) 0.044(2) -0.0056(18) 0.003(2) 0.0072(19)
C25 0.052(3) 0.034(2) 0.047(3) 0.0025(19) 0.021(2) -0.0054(19)
C44 0.046(2) 0.041(2) 0.037(2) -0.0023(18) 0.0056(18) 0.0075(18)
C38 0.036(2) 0.053(3) 0.042(2) -0.005(2) 0.0019(18) -0.0059(19)
C3 0.049(2) 0.036(2) 0.037(2) -0.0016(17) 0.0141(19) -0.0053(18)
C36 0.074(3) 0.042(2) 0.035(2) -0.0070(19) -0.011(2) 0.007(2)
C26 0.058(3) 0.046(3) 0.060(3) -0.003(2) 0.028(3) -0.009(2)
C5 0.043(2) 0.047(3) 0.050(3) -0.007(2) 0.013(2) -0.014(2)
C37 0.037(2) 0.049(3) 0.052(3) -0.001(2) -0.010(2) -0.0067(19)
C41 0.074(3) 0.043(2) 0.039(3) 0.006(2) 0.003(2) 0.017(2)
C42 0.082(4) 0.044(3) 0.048(3) 0.003(2) 0.002(3) 0.025(3)
C6 0.042(3) 0.072(3) 0.054(3) -0.011(3) 0.008(2) -0.024(2)
C43 0.060(3) 0.056(3) 0.046(3) 0.003(2) 0.008(2) 0.023(2)
C7 0.040(2) 0.067(3) 0.046(3) -0.012(2) 0.000(2) -0.019(2)
C28 0.098(4) 0.033(2) 0.040(3) 0.0050(19) 0.005(3) -0.017(2)
C27 0.090(4) 0.043(3) 0.042(3) -0.006(2) 0.026(3) -0.023(3)

loop_
_atom_type_symbol
_atom_type_description
_atom_type_scat_dispersion_real
_atom_type_scat_dispersion_imag
_atom_type_scat_source
C C 0.0181 0.0091 'International Tables Vol C Tables 4.2.6.8 and 6.1.1.4'
H H 0.0000 0.0000 'International Tables Vol C Tables 4.2.6.8 and 6.1.1.4'
N N 0.0311 0.0180 'International Tables Vol C Tables 4.2.6.8 and 6.1.1.4'
O O 0.0492 0.0322 'International Tables Vol C Tables 4.2.6.8 and 6.1.1.4'
P P 0.2955 0.4335 'International Tables Vol C Tables 4.2.6.8 and 6.1.1.4'

loop_
_geom_angle_atom_site_label_1
_geom_angle_atom_site_label_2
_geom_angle_atom_site_label_3
_geom_angle
_geom_angle_site_symmetry_1
_geom_angle_site_symmetry_3
_geom_angle_publ_flag
O3 P1 O2 111.60(15) . . ?
O3 P1 N1 113.01(16) . . ?
O3 P1 C30 112.32(17) . . ?
O2 P1 N1 103.91(16) . . ?
O2 P1 C30 105.27(16) . . ?
N1 P1 C30 110.15(18) . . ?
C1 O1 H1 109.5 . . ?
C12 O2 P1 122.4(2) . . ?
C35 O4 C36 116.4(4) . . ?
C21 N1 P1 119.3(3) . . ?
C24 N1 P1 119.8(3) . . ?
C24 N1 C21 117.6(3) . . ?
C1 C10 C11 120.3(3) . . ?
C1 C10 C9 118.9(3) . . ?
C9 C10 C11 120.6(3) . . ?
O1 C1 C10 118.4(3) . . ?
O1 C1 C2 120.8(3) . . ?
C10 C1 C2 120.8(3) . . ?
C20 C11 C10 121.5(3) . . ?
C12 C11 C10 121.1(3) . . ?
C12 C11 C20 117.4(3) . . ?
C15 C14 H14 119.6 . . ?
C13 C14 H14 119.6 . . ?
C13 C14 C15 120.9(4) . . ?
C14 C15 C20 119.1(3) . . ?
C14 C15 C16 121.8(4) . . ?
C16 C15 C20 119.1(3) . . ?
C40 C39 C31 121.3(4) . . ?
C44 C39 C40 117.8(4) . . ?
C44 C39 C31 120.8(4) . . ?
C15 C20 C11 120.4(3) . . ?
C19 C20 C11 121.2(3) . . ?
C19 C20 C15 118.5(3) . . ?
C20 C19 H19 119.6 . . ?
C18 C19 C20 120.8(4) . . ?
C18 C19 H19 119.6 . . ?
O2 C12 C13 118.3(3) . . ?
C11 C12 O2 118.9(3) . . ?
C11 C12 C13 122.8(3) . . ?
C39 C40 H40 119.5 . . ?
C41 C40 C39 121.0(4) . . ?
C41 C40 H40 119.5 . . ?
C1 C2 H2 119.9 . . ?
C3 C2 C1 120.2(4) . . ?
C3 C2 H2 119.9 . . ?
C14 C13 C12 119.5(3) . . ?
C14 C13 H13 120.3 . . ?
C12 C13 H13 120.3 . . ?
C39 C31 H31 106.8 . . ?
C39 C31 C30 112.1(3) . . ?
C32 C31 C39 111.0(3) . . ?
C32 C31 H31 106.8 . . ?
C32 C31 C30 113.0(3) . . ?
C30 C31 H31 106.8 . . ?
C32 C33 H33 119.1 . . ?
C32 C33 C34 121.7(4) . . ?
C34 C33 H33 119.1 . . ?
C19 C18 H18 119.7 . . ?
C19 C18 C17 120.7(4) . . ?
C17 C18 H18 119.7 . . ?
C15 C16 H16 119.4 . . ?
C17 C16 C15 121.3(4) . . ?
C17 C16 H16 119.4 . . ?
C9 C8 H8 119.4 . . ?
C7 C8 H8 119.4 . . ?
C7 C8 C9 121.2(4) . . ?
O4 C35 C37 114.5(4) . . ?
C34 C35 O4 124.8(4) . . ?
C34 C35 C37 120.6(4) . . ?
C3 C4 C9 118.3(4) . . ?
C5 C4 C9 120.1(4) . . ?
C5 C4 C3 121.6(4) . . ?
C33 C32 C31 123.9(4) . . ?
C33 C32 C38 117.7(4) . . ?
C38 C32 C31 118.4(4) . . ?
N1 C21 H21 106.8 . . ?
N1 C21 C22 111.3(3) . . ?
N1 C21 C23 112.1(3) . . ?
C22 C21 H21 106.8 . . ?
C22 C21 C23 112.4(4) . . ?
C23 C21 H21 106.8 . . ?
C18 C17 H17 120.2 . . ?
C16 C17 C18 119.7(4) . . ?
C16 C17 H17 120.2 . . ?
C24 C29 H29 120.3 . . ?
C28 C29 H29 120.3 . . ?
C28 C29 C24 119.3(5) . . ?
C29 C24 N1 118.5(4) . . ?
C25 C24 N1 121.4(4) . . ?
C25 C24 C29 120.1(4) . . ?
C33 C34 H34 120.5 . . ?
C35 C34 C33 119.0(4) . . ?
C35 C34 H34 120.5 . . ?
P1 C30 H30A 108.9 . . ?
P1 C30 H30B 108.9 . . ?
C31 C30 P1 113.5(3) . . ?
C31 C30 H30A 108.9 . . ?
C31 C30 H30B 108.9 . . ?
H30A C30 H30B 107.7 . . ?
C10 C9 C8 122.3(3) . . ?
C10 C9 C4 120.2(4) . . ?
C8 C9 C4 117.5(4) . . ?
C21 C22 H22A 109.5 . . ?
C21 C22 H22B 109.5 . . ?
C21 C22 H22C 109.5 . . ?
H22A C22 H22B 109.5 . . ?
H22A C22 H22C 109.5 . . ?
H22B C22 H22C 109.5 . . ?
C21 C23 H23A 109.5 . . ?
C21 C23 H23B 109.5 . . ?
C21 C23 H23C 109.5 . . ?
H23A C23 H23B 109.5 . . ?
H23A C23 H23C 109.5 . . ?
H23B C23 H23C 109.5 . . ?
C24 C25 H25 120.0 . . ?
C24 C25 C26 119.9(5) . . ?
C26 C25 H25 120.0 . . ?
C39 C44 H44 119.2 . . ?
C39 C44 C43 121.6(4) . . ?
C43 C44 H44 119.2 . . ?
C32 C38 H38 119.7 . . ?
C37 C38 C32 120.6(4) . . ?
C37 C38 H38 119.7 . . ?
C2 C3 C4 121.5(4) . . ?
C2 C3 H3 119.2 . . ?
C4 C3 H3 119.2 . . ?
O4 C36 H36A 109.5 . . ?
O4 C36 H36B 109.5 . . ?
O4 C36 H36C 109.5 . . ?
H36A C36 H36B 109.5 . . ?
H36A C36 H36C 109.5 . . ?
H36B C36 H36C 109.5 . . ?
C25 C26 H26 120.3 . . ?
C27 C26 C25 119.4(5) . . ?
C27 C26 H26 120.3 . . ?
C4 C5 H5 119.8 . . ?
C6 C5 C4 120.5(4) . . ?
C6 C5 H5 119.8 . . ?
C35 C37 H37 119.8 . . ?
C38 C37 C35 120.3(4) . . ?
C38 C37 H37 119.8 . . ?
C40 C41 H41 120.0 . . ?
C40 C41 C42 120.0(5) . . ?
C42 C41 H41 120.0 . . ?
C41 C42 H42 120.0 . . ?
C43 C42 C41 120.0(5) . . ?
C43 C42 H42 120.0 . . ?
C5 C6 H6 120.0 . . ?
C5 C6 C7 120.0(4) . . ?
C7 C6 H6 120.0 . . ?
C44 C43 H43 120.3 . . ?
C42 C43 C44 119.4(4) . . ?
C42 C43 H43 120.3 . . ?
C8 C7 C6 120.7(5) . . ?
C8 C7 H7 119.7 . . ?
C6 C7 H7 119.7 . . ?
C29 C28 H28 119.9 . . ?
C27 C28 C29 120.2(5) . . ?
C27 C28 H28 119.9 . . ?
C26 C27 H27 119.5 . . ?
C28 C27 C26 121.0(4) . . ?
C28 C27 H27 119.5 . . ?

loop_
_geom_bond_atom_site_label_1
_geom_bond_atom_site_label_2
_geom_bond_distance
_geom_bond_site_symmetry_2
_geom_bond_publ_flag
P1 O3 1.482(3) . ?
P1 O2 1.614(3) . ?
P1 N1 1.632(3) . ?
P1 C30 1.783(4) . ?
O1 H1 0.8400 . ?
O1 C1 1.367(5) . ?
O2 C12 1.400(4) . ?
O4 C35 1.386(5) . ?
O4 C36 1.429(6) . ?
N1 C21 1.493(5) . ?
N1 C24 1.445(5) . ?
C10 C1 1.393(5) . ?
C10 C11 1.487(5) . ?
C10 C9 1.417(5) . ?
C1 C2 1.406(5) . ?
C11 C20 1.425(5) . ?
C11 C12 1.388(5) . ?
C14 H14 0.9500 . ?
C14 C15 1.411(5) . ?
C14 C13 1.368(6) . ?
C15 C20 1.424(5) . ?
C15 C16 1.415(5) . ?
C39 C40 1.402(6) . ?
C39 C31 1.522(5) . ?
C39 C44 1.379(6) . ?
C20 C19 1.419(5) . ?
C19 H19 0.9500 . ?
C19 C18 1.365(6) . ?
C12 C13 1.404(5) . ?
C40 H40 0.9500 . ?
C40 C41 1.380(6) . ?
C2 H2 0.9500 . ?
C2 C3 1.368(6) . ?
C13 H13 0.9500 . ?
C31 H31 1.0000 . ?
C31 C32 1.512(6) . ?
C31 C30 1.558(5) . ?
C33 H33 0.9500 . ?
C33 C32 1.399(6) . ?
C33 C34 1.402(6) . ?
C18 H18 0.9500 . ?
C18 C17 1.419(6) . ?
C16 H16 0.9500 . ?
C16 C17 1.360(6) . ?
C8 H8 0.9500 . ?
C8 C9 1.425(6) . ?
C8 C7 1.355(6) . ?
C35 C34 1.377(6) . ?
C35 C37 1.397(7) . ?
C4 C9 1.429(5) . ?
C4 C3 1.406(7) . ?
C4 C5 1.403(6) . ?
C32 C38 1.414(6) . ?
C21 H21 1.0000 . ?
C21 C22 1.510(6) . ?
C21 C23 1.518(6) . ?
C17 H17 0.9500 . ?
C29 H29 0.9500 . ?
C29 C24 1.406(6) . ?
C29 C28 1.398(7) . ?
C24 C25 1.388(7) . ?
C34 H34 0.9500 . ?
C30 H30A 0.9900 . ?
C30 H30B 0.9900 . ?
C22 H22A 0.9800 . ?
C22 H22B 0.9800 . ?
C22 H22C 0.9800 . ?
C23 H23A 0.9800 . ?
C23 H23B 0.9800 . ?
C23 H23C 0.9800 . ?
C25 H25 0.9500 . ?
C25 C26 1.403(6) . ?
C44 H44 0.9500 . ?
C44 C43 1.410(6) . ?
C38 H38 0.9500 . ?
C38 C37 1.381(7) . ?
C3 H3 0.9500 . ?
C36 H36A 0.9800 . ?
C36 H36B 0.9800 . ?
C36 H36C 0.9800 . ?
C26 H26 0.9500 . ?
C26 C27 1.391(8) . ?
C5 H5 0.9500 . ?
C5 C6 1.372(8) . ?
C37 H37 0.9500 . ?
C41 H41 0.9500 . ?
C41 C42 1.401(7) . ?
C42 H42 0.9500 . ?
C42 C43 1.363(7) . ?
C6 H6 0.9500 . ?
C6 C7 1.415(7) . ?
C43 H43 0.9500 . ?
C7 H7 0.9500 . ?
C28 H28 0.9500 . ?
C28 C27 1.375(9) . ?
C27 H27 0.9500 . ?

loop_
_geom_torsion_atom_site_label_1
_geom_torsion_atom_site_label_2
_geom_torsion_atom_site_label_3
_geom_torsion_atom_site_label_4
_geom_torsion
_geom_torsion_site_symmetry_1
_geom_torsion_site_symmetry_2
_geom_torsion_site_symmetry_3
_geom_torsion_site_symmetry_4
_geom_torsion_publ_flag
P1 O2 C12 C11 -114.5(3) . . . . ?
P1 O2 C12 C13 68.1(4) . . . . ?
P1 N1 C21 C22 -100.2(4) . . . . ?
P1 N1 C21 C23 132.9(3) . . . . ?
P1 N1 C24 C29 -118.7(4) . . . . ?
P1 N1 C24 C25 61.5(5) . . . . ?
O1 C1 C2 C3 178.0(4) . . . . ?
O3 P1 O2 C12 -51.7(3) . . . . ?
O3 P1 N1 C21 -34.2(3) . . . . ?
O3 P1 N1 C24 166.8(3) . . . . ?
O3 P1 C30 C31 -38.8(3) . . . . ?
O2 P1 N1 C21 86.9(3) . . . . ?
O2 P1 N1 C24 -72.1(3) . . . . ?
O2 P1 C30 C31 -160.4(3) . . . . ?
O2 C12 C13 C14 179.4(3) . . . . ?
O4 C35 C34 C33 179.9(4) . . . . ?
O4 C35 C37 C38 -179.5(4) . . . . ?
N1 P1 O2 C12 -173.8(3) . . . . ?
N1 P1 C30 C31 88.1(3) . . . . ?
N1 C24 C25 C26 -178.7(4) . . . . ?
C10 C1 C2 C3 -2.7(6) . . . . ?
C10 C11 C20 C15 -177.6(3) . . . . ?
C10 C11 C20 C19 2.0(6) . . . . ?
C10 C11 C12 O2 -1.2(5) . . . . ?
C10 C11 C12 C13 176.0(3) . . . . ?
C1 C10 C11 C20 -73.3(5) . . . . ?
C1 C10 C11 C12 108.4(4) . . . . ?
C1 C10 C9 C8 177.4(4) . . . . ?
C1 C10 C9 C4 -1.0(6) . . . . ?
C1 C2 C3 C4 0.6(7) . . . . ?
C11 C10 C1 O1 -2.2(5) . . . . ?
C11 C10 C1 C2 178.4(4) . . . . ?
C11 C10 C9 C8 1.8(6) . . . . ?
C11 C10 C9 C4 -176.6(4) . . . . ?
C11 C20 C19 C18 180.0(4) . . . . ?
C11 C12 C13 C14 2.1(6) . . . . ?
C14 C15 C20 C11 1.0(5) . . . . ?
C14 C15 C20 C19 -178.6(4) . . . . ?
C14 C15 C16 C17 179.4(4) . . . . ?
C15 C14 C13 C12 -0.2(6) . . . . ?
C15 C20 C19 C18 -0.4(6) . . . . ?
C15 C16 C17 C18 -1.1(7) . . . . ?
C39 C40 C41 C42 2.6(8) . . . . ?
C39 C31 C32 C33 -99.2(4) . . . . ?
C39 C31 C32 C38 79.0(5) . . . . ?
C39 C31 C30 P1 -75.2(4) . . . . ?
C39 C44 C43 C42 2.0(8) . . . . ?
C20 C11 C12 O2 -179.6(3) . . . . ?
C20 C11 C12 C13 -2.3(5) . . . . ?
C20 C15 C16 C17 -0.8(6) . . . . ?
C20 C19 C18 C17 -1.5(7) . . . . ?
C19 C18 C17 C16 2.3(7) . . . . ?
C12 C11 C20 C15 0.7(5) . . . . ?
C12 C11 C20 C19 -179.6(4) . . . . ?
C40 C39 C31 C32 47.8(5) . . . . ?
C40 C39 C31 C30 -79.7(5) . . . . ?
C40 C39 C44 C43 -2.2(7) . . . . ?
C40 C41 C42 C43 -2.8(9) . . . . ?
C13 C14 C15 C20 -1.3(6) . . . . ?
C13 C14 C15 C16 178.5(4) . . . . ?
C31 C39 C40 C41 179.4(4) . . . . ?
C31 C39 C44 C43 178.3(4) . . . . ?
C31 C32 C38 C37 -177.3(4) . . . . ?
C33 C32 C38 C37 1.0(6) . . . . ?
C16 C15 C20 C11 -178.8(4) . . . . ?
C16 C15 C20 C19 1.6(5) . . . . ?
C4 C5 C6 C7 1.7(8) . . . . ?
C32 C31 C30 P1 158.4(3) . . . . ?
C32 C33 C34 C35 0.0(6) . . . . ?
C32 C38 C37 C35 -0.9(7) . . . . ?
C21 N1 C24 C29 81.9(5) . . . . ?
C21 N1 C24 C25 -97.8(5) . . . . ?
C29 C24 C25 C26 1.6(7) . . . . ?
C29 C28 C27 C26 2.0(8) . . . . ?
C24 N1 C21 C22 59.3(4) . . . . ?
C24 N1 C21 C23 -67.6(5) . . . . ?
C24 C29 C28 C27 -0.1(7) . . . . ?
C24 C25 C26 C27 0.3(7) . . . . ?
C34 C33 C32 C31 177.6(4) . . . . ?
C34 C33 C32 C38 -0.6(6) . . . . ?
C34 C35 C37 C38 0.3(7) . . . . ?
C30 P1 O2 C12 70.4(3) . . . . ?
C30 P1 N1 C21 -160.8(3) . . . . ?
C30 P1 N1 C24 40.2(4) . . . . ?
C30 C31 C32 C33 27.8(5) . . . . ?
C30 C31 C32 C38 -154.0(4) . . . . ?
C9 C10 C1 O1 -177.8(3) . . . . ?
C9 C10 C1 C2 2.8(6) . . . . ?
C9 C10 C11 C20 102.2(4) . . . . ?
C9 C10 C11 C12 -76.0(5) . . . . ?
C9 C8 C7 C6 2.0(8) . . . . ?
C9 C4 C3 C2 1.2(7) . . . . ?
C9 C4 C5 C6 -1.5(7) . . . . ?
C25 C26 C27 C28 -2.1(8) . . . . ?
C44 C39 C40 C41 -0.2(7) . . . . ?
C44 C39 C31 C32 -132.7(4) . . . . ?
C44 C39 C31 C30 99.9(5) . . . . ?
C3 C4 C9 C10 -1.0(6) . . . . ?
C3 C4 C9 C8 -179.5(4) . . . . ?
C3 C4 C5 C6 179.6(5) . . . . ?
C36 O4 C35 C34 -4.5(6) . . . . ?
C36 O4 C35 C37 175.2(4) . . . . ?
C5 C4 C9 C10 -180.0(4) . . . . ?
C5 C4 C9 C8 1.6(6) . . . . ?
C5 C4 C3 C2 -179.9(4) . . . . ?
C5 C6 C7 C8 -1.9(9) . . . . ?
C37 C35 C34 C33 0.2(6) . . . . ?
C41 C42 C43 C44 0.5(9) . . . . ?
C7 C8 C9 C10 179.7(4) . . . . ?
C7 C8 C9 C4 -1.8(7) . . . . ?
C28 C29 C24 N1 178.6(4) . . . . ?
C28 C29 C24 C25 -1.7(6) . . . . ?

loop_
_smtbx_masks_void_nr
_smtbx_masks_void_average_x
_smtbx_masks_void_average_y
_smtbx_masks_void_average_z
_smtbx_masks_void_volume
_smtbx_masks_void_count_electrons
_smtbx_masks_void_content
1 0.000 0.000 -0.223 941.4 250.1 ?
